data_7122008
loop_
_publ_author_name
'Macreadie, Lauren K.'
'Forsyth, Craig M.'
'Turner, David R.'
'Chesman, Anthony S. R.'

_publ_section_title
;
 Cadmium tris(dithiocarbamate) ionic liquids as single source,
 solvent-free cadmium sulfide precursors.
;
_journal_issue 64
_journal_name_full 'Chemical communications (Cambridge, England)'
_journal_page_first 8925
_journal_page_last 8928
_journal_paper_doi 10.1039/c8cc03737j
_journal_volume 54
_journal_year 2018
_chemical_formula_moiety 'C27 H54 Cd N3 S6, C12 H28 N, C3 H6 O'
_chemical_formula_sum 'C42 H88 Cd N4 O S6'
_chemical_formula_weight 969.92
_chemical_name_common (Pr4N)[Cd((iBu)2dtc)3].(CH3)CO
_chemical_name_systematic 'tetrapropyammonium cadmium tris(diisobutyldithiocarbonate)'
_space_group_crystal_system orthorhombic
_space_group_IT_number 33
_space_group_name_Hall 'P 2c -2n'
_space_group_name_H-M_alt 'P n a 21'
_symmetry_space_group_name_Hall 'P 2c -2n'
_symmetry_space_group_name_H-M 'P n a 21'
_atom_sites_solution_hydrogens geom
_atom_sites_solution_primary direct
_audit_creation_date 2018-01-29
_audit_creation_method
;
Olex2 1.2
(compiled 2017.08.10 svn.r3458 for OlexSys, GUI svn.r5381)
;
_audit_update_record
;
2018-01-29 deposited with the CCDC.
2018-07-20 downloaded from the CCDC.
;
_cell_angle_alpha 90
_cell_angle_beta 90
_cell_angle_gamma 90
_cell_formula_units_Z 4
_cell_length_a 21.093(4)
_cell_length_b 22.769(5)
_cell_length_c 10.847(2)
_cell_measurement_reflns_used 6530
_cell_measurement_temperature 100(2)
_cell_measurement_theta_max 27.91
_cell_measurement_theta_min 2.033
_cell_volume 5209.5(18)
_computing_cell_refinement 'XDS (kabsch, 1993)'
_computing_data_collection 'BluIce (McPhillips et al. 2002)'
_computing_data_reduction 'XDS (kabsch, 1993)'
_computing_molecular_graphics 'Olex2 (Dolomanov et al., 2009)'
_computing_publication_material 'Olex2 (Dolomanov et al., 2009)'
_computing_structure_refinement 'ShelXL (Sheldrick, 2015)'
_computing_structure_solution 'ShelXS (Sheldrick, 2008)'
_diffrn_ambient_temperature 100(2)
_diffrn_measured_fraction_theta_full 0.995
_diffrn_measured_fraction_theta_max 0.994
_diffrn_measurement_device_type 'ADSC Quantum 210r'
_diffrn_measurement_method 'phi scan'
_diffrn_radiation_monochromator graphite
_diffrn_radiation_type Synchrotron
_diffrn_radiation_wavelength 0.71073
_diffrn_reflns_av_R_equivalents 0.0392
_diffrn_reflns_av_unetI/netI 0.0236
_diffrn_reflns_Laue_measured_fraction_full 0.995
_diffrn_reflns_Laue_measured_fraction_max 0.994
_diffrn_reflns_limit_h_max 27
_diffrn_reflns_limit_h_min -27
_diffrn_reflns_limit_k_max 29
_diffrn_reflns_limit_k_min -29
_diffrn_reflns_limit_l_max 14
_diffrn_reflns_limit_l_min -14
_diffrn_reflns_number 64215
_diffrn_reflns_point_group_measured_fraction_full 0.994
_diffrn_reflns_point_group_measured_fraction_max 0.991
_diffrn_reflns_theta_full 25.242
_diffrn_reflns_theta_max 27.909
_diffrn_reflns_theta_min 2.033
_diffrn_source 'Australian Synchrotron MX1'
_exptl_absorpt_coefficient_mu 0.693
_exptl_crystal_colour 'colourless transparent'
_exptl_crystal_density_diffrn 1.237
_exptl_crystal_density_method 'not measured'
_exptl_crystal_description plates
_exptl_crystal_F_000 2080
_exptl_crystal_size_max 0.05
_exptl_crystal_size_mid 0.05
_exptl_crystal_size_min 0.02
_refine_diff_density_max 1.664
_refine_diff_density_min -1.130
_refine_diff_density_rms 0.086
_refine_ls_abs_structure_details
;
 Flack x determined using 5413 quotients [(I+)-(I-)]/[(I+)+(I-)]
 (Parsons, Flack and Wagner, Acta Cryst. B69 (2013) 249-259).
;
_refine_ls_abs_structure_Flack 0.022(5)
_refine_ls_extinction_method none
_refine_ls_goodness_of_fit_ref 1.122
_refine_ls_hydrogen_treatment constr
_refine_ls_matrix_type full
_refine_ls_number_parameters 512
_refine_ls_number_reflns 12375
_refine_ls_number_restraints 1
_refine_ls_restrained_S_all 1.122
_refine_ls_R_factor_all 0.0385
_refine_ls_R_factor_gt 0.0368
_refine_ls_shift/su_max 0.001
_refine_ls_shift/su_mean 0.000
_refine_ls_structure_factor_coef Fsqd
_refine_ls_weighting_details 'w=1/[\s^2^(Fo^2^)+(0.0463P)^2^+5.3245P] where P=(Fo^2^+2Fc^2^)/3'
_refine_ls_weighting_scheme calc
_refine_ls_wR_factor_gt 0.0938
_refine_ls_wR_factor_ref 0.0957
_reflns_Friedel_coverage 0.895
_reflns_Friedel_fraction_full 0.993
_reflns_Friedel_fraction_max 0.988
_reflns_number_gt 11911
_reflns_number_total 12375
_reflns_threshold_expression 'I > 2\s(I)'
_cod_data_source_file c8cc03737j2.cif
_cod_data_source_block 8B_CH3CO
_cod_depositor_comments
;
The following automatic conversions were performed:
data name '__reflns_threshold_expression' replaced with
'_reflns_threshold_expression'.

Automatic conversion script
Id: cif_correct_tags 4968 2017-02-21 14:55:21Z antanas 

 Adding full bibliography for 7122005--7122008.cif.
;
_cod_database_code 7122008
_shelx_shelxl_version_number 2016/6
_shelx_space_group_comment
;
The symmetry employed for this shelxl refinement is uniquely defined
by the following loop, which should always be used as a source of
symmetry information in preference to the above space-group names.
They are only intended as comments.
;
_olex2_refinement_description
;
1. Fixed Uiso
 At 1.2 times of:
  All C(H) groups, All C(H,H) groups, All C(H,H,H,H) groups
 At 1.5 times of:
  All C(H,H,H) groups
2. Uiso/Uaniso restraints and constraints
Uanis(C39) = Uanis(C39A)
Uanis(C37) = Uanis(C38A)
3. Others
 Fixed Sof: H37A(0.5) H37B(0.5) H37C(0.5) H37D(0.5) C38A(0.5) H38A(0.5)
 H38B(0.5) C38(0.5) H38C(0.5) H38D(0.5) C39A(0.5) H39A(0.5) H39B(0.5) H39C(0.5)
 C39(0.5) H39D(0.5) H39E(0.5) H39F(0.5)
4.a Ternary CH refined with riding coordinates:
 C3(H3), C7(H7), C25(H25), C21(H21), C12(H12), C16(H16)
4.b Secondary CH2 refined with riding coordinates:
 C2(H2A,H2B), C24(H24A,H24B), C6(H6A,H6B), C20(H20A,H20B), C31(H31A,H31B),
 C28(H28A,H28B), C34(H34A,H34B), C29(H29A,H29B), C35(H35A,H35B), C11(H11A,H11B),
  C15(H15A,H15B), C32(H32A,H32B), C37(H37A,H37B), C37(H37C,H37D), C38A(H38A,
 H38B), C38(H38C,H38D)
4.c Idealised Me refined as rotating group:
 C5(H5A,H5B,H5C), C9(H9A,H9B,H9C), C4(H4A,H4B,H4C), C8(H8A,H8B,H8C), C36(H36A,
 H36B,H36C), C30(H30A,H30B,H30C), C33(H33A,H33B,H33C), C18(H18A,H18B,H18C),
 C17(H17A,H17B,H17C), C14(H14A,H14B,H14C), C13(H13A,H13B,H13C), C26(H26A,H26B,
 H26C), C27(H27A,H27B,H27C), C23(H23A,H23B,H23C), C22(H22A,H22B,H22C), C42(H42A,
 H42B,H42C), C40(H40A,H40B,H40C), C39A(H39A,H39B,H39C), C39(H39D,H39E,H39F)
;
_olex2_submission_special_instructions 'No special instructions were received'

loop_
_space_group_symop_operation_xyz
'x, y, z'
'-x, -y, z+1/2'
'-x+1/2, y+1/2, z+1/2'
'x+1/2, -y+1/2, z'

loop_
_atom_site_label
_atom_site_type_symbol
_atom_site_fract_x
_atom_site_fract_y
_atom_site_fract_z
_atom_site_U_iso_or_equiv
_atom_site_adp_type
_atom_site_occupancy
_atom_site_site_symmetry_order
_atom_site_calc_flag
_atom_site_refinement_flags_posn
_atom_site_refinement_flags_occupancy
_atom_site_disorder_assembly
_atom_site_disorder_group
Cd1 Cd 0.50774(2) 0.20555(2) 0.60520(3) 0.02057(8) Uani 1 1 d . . . .
S1 S 0.56683(5) 0.13736(4) 0.76963(10) 0.02271(19) Uani 1 1 d . . . .
S4 S 0.57176(4) 0.17573(5) 0.39766(9) 0.02244(19) Uani 1 1 d . . . .
S6 S 0.44547(5) 0.27576(5) 0.76518(10) 0.0254(2) Uani 1 1 d . . . .
S3 S 0.44897(5) 0.23906(5) 0.39685(10) 0.02371(19) Uani 1 1 d . . . .
S2 S 0.44704(5) 0.10425(5) 0.64391(9) 0.0239(2) Uani 1 1 d . . . .
S5 S 0.56687(5) 0.30975(5) 0.64698(11) 0.0297(2) Uani 1 1 d . . . .
N1 N 0.50554(17) 0.03668(17) 0.8096(4) 0.0249(7) Uani 1 1 d . . . .
C3 C 0.6154(2) -0.0038(2) 0.8443(5) 0.0272(9) Uani 1 1 d . . . .
H3 H 0.628220 0.021402 0.773006 0.033 Uiso 1 1 calc R . . .
C7 C 0.3942(2) 0.0061(2) 0.8631(5) 0.0270(9) Uani 1 1 d . . . .
H7 H 0.383502 0.048641 0.852907 0.032 Uiso 1 1 calc R . . .
C2 C 0.5551(2) 0.02207(19) 0.9015(4) 0.0254(8) Uani 1 1 d . . . .
H2A H 0.537582 -0.006492 0.961249 0.030 Uiso 1 1 calc R . . .
H2B H 0.566432 0.058118 0.947598 0.030 Uiso 1 1 calc R . . .
C24 C 0.4539(3) 0.3914(2) 0.8958(5) 0.0341(10) Uani 1 1 d . . . .
H24A H 0.470691 0.421376 0.953319 0.041 Uiso 1 1 calc R . . .
H24B H 0.445920 0.355255 0.943937 0.041 Uiso 1 1 calc R . . .
C6 C 0.4544(2) -0.00663(19) 0.7903(4) 0.0260(9) Uani 1 1 d . . . .
H6A H 0.470292 -0.045991 0.813757 0.031 Uiso 1 1 calc R . . .
H6B H 0.443815 -0.007784 0.701395 0.031 Uiso 1 1 calc R . . .
N4 N 0.25370(18) 0.2514(2) 0.5343(4) 0.0365(10) Uani 1 1 d . . . .
C20 C 0.5495(2) 0.4246(2) 0.7757(5) 0.0376(11) Uani 1 1 d . . . .
H20A H 0.530641 0.463051 0.797224 0.045 Uiso 1 1 calc R . . .
H20B H 0.557492 0.424674 0.685793 0.045 Uiso 1 1 calc R . . .
C5 C 0.6686(2) -0.0028(2) 0.9395(5) 0.0328(10) Uani 1 1 d . . . .
H5A H 0.678310 0.037964 0.961555 0.049 Uiso 1 1 calc GR . . .
H5B H 0.706468 -0.021428 0.904754 0.049 Uiso 1 1 calc GR . . .
H5C H 0.655165 -0.024269 1.013286 0.049 Uiso 1 1 calc GR . . .
C25 C 0.3905(3) 0.4135(2) 0.8440(5) 0.0387(11) Uani 1 1 d . . . .
H25 H 0.374995 0.384233 0.782159 0.046 Uiso 1 1 calc R . . .
C9 C 0.3398(2) -0.0305(2) 0.8097(5) 0.0314(9) Uani 1 1 d . . . .
H9A H 0.331645 -0.018292 0.724460 0.047 Uiso 1 1 calc GR . . .
H9B H 0.301466 -0.024373 0.859220 0.047 Uiso 1 1 calc GR . . .
H9C H 0.351337 -0.072144 0.811190 0.047 Uiso 1 1 calc GR . . .
C4 C 0.6046(2) -0.0661(2) 0.7977(4) 0.0310(9) Uani 1 1 d . . . .
H4A H 0.594784 -0.091878 0.867427 0.047 Uiso 1 1 calc GR . . .
H4B H 0.643033 -0.080156 0.756257 0.047 Uiso 1 1 calc GR . . .
H4C H 0.569160 -0.066307 0.739353 0.047 Uiso 1 1 calc GR . . .
C31 C 0.2060(2) 0.2859(3) 0.6097(7) 0.0485(13) Uani 1 1 d . . . .
H31A H 0.181021 0.257812 0.659514 0.058 Uiso 1 1 calc R . . .
H31B H 0.176387 0.305561 0.552210 0.058 Uiso 1 1 calc R . . .
C8 C 0.4023(2) -0.0065(2) 0.9994(4) 0.0287(9) Uani 1 1 d . . . .
H8A H 0.413301 -0.047910 1.010944 0.043 Uiso 1 1 calc GR . . .
H8B H 0.362577 0.002124 1.042681 0.043 Uiso 1 1 calc GR . . .
H8C H 0.436238 0.018279 1.032714 0.043 Uiso 1 1 calc GR . . .
C21 C 0.6137(3) 0.4193(3) 0.8422(7) 0.0526(16) Uani 1 1 d . . . .
H21 H 0.629806 0.378379 0.830652 0.063 Uiso 1 1 calc R . . .
C1 C 0.50627(19) 0.08760(19) 0.7480(4) 0.0220(8) Uani 1 1 d . . . .
N3 N 0.50280(19) 0.37871(18) 0.8028(4) 0.0311(8) Uani 1 1 d . . . .
C19 C 0.50475(19) 0.3265(2) 0.7452(4) 0.0243(8) Uani 1 1 d . . . .
C28 C 0.2950(2) 0.2923(2) 0.4597(5) 0.0339(10) Uani 1 1 d . . . .
H28A H 0.329746 0.269144 0.422408 0.041 Uiso 1 1 calc R . . .
H28B H 0.314457 0.321264 0.516297 0.041 Uiso 1 1 calc R . . .
C34 C 0.2155(3) 0.2113(3) 0.4492(7) 0.0476(14) Uani 1 1 d . . . .
H34A H 0.186739 0.235787 0.398491 0.057 Uiso 1 1 calc R . . .
H34B H 0.188931 0.184995 0.500171 0.057 Uiso 1 1 calc R . . .
C29 C 0.2607(2) 0.3259(2) 0.3566(5) 0.0364(11) Uani 1 1 d . . . .
H29A H 0.248232 0.298210 0.290450 0.044 Uiso 1 1 calc R . . .
H29B H 0.221779 0.344296 0.389727 0.044 Uiso 1 1 calc R . . .
C35 C 0.2574(3) 0.1733(3) 0.3619(7) 0.0571(17) Uani 1 1 d . . . .
H35A H 0.285769 0.199047 0.313451 0.069 Uiso 1 1 calc R . . .
H35B H 0.284052 0.146418 0.411571 0.069 Uiso 1 1 calc R . . .
C36 C 0.2163(4) 0.1380(3) 0.2759(9) 0.079(3) Uani 1 1 d . . . .
H36A H 0.243215 0.114366 0.221473 0.119 Uiso 1 1 calc GR . . .
H36B H 0.190272 0.164660 0.226227 0.119 Uiso 1 1 calc GR . . .
H36C H 0.188722 0.112049 0.324014 0.119 Uiso 1 1 calc GR . . .
C12 C 0.40183(17) 0.20128(17) 0.1088(6) 0.0259(7) Uani 1 1 d . . . .
H12 H 0.390915 0.184599 0.191363 0.031 Uiso 1 1 calc R . . .
N2 N 0.51266(17) 0.21034(16) 0.1929(4) 0.0240(7) Uani 1 1 d . . . .
C16 C 0.62342(19) 0.21746(18) 0.1057(6) 0.0303(8) Uani 1 1 d . . . .
H16 H 0.636873 0.232529 0.188230 0.036 Uiso 1 1 calc R . . .
C10 C 0.51119(19) 0.20831(17) 0.3159(4) 0.0219(8) Uani 1 1 d . . . .
C11 C 0.46165(19) 0.23939(17) 0.1224(4) 0.0246(8) Uani 1 1 d . . . .
H11A H 0.477774 0.249427 0.039343 0.030 Uiso 1 1 calc R . . .
H11B H 0.450122 0.276516 0.164293 0.030 Uiso 1 1 calc R . . .
C15 C 0.56284(18) 0.18086(18) 0.1217(4) 0.0248(8) Uani 1 1 d . . . .
H15A H 0.545984 0.170910 0.039104 0.030 Uiso 1 1 calc R . . .
H15B H 0.573918 0.143582 0.163451 0.030 Uiso 1 1 calc R . . .
C30 C 0.3038(3) 0.3726(3) 0.3045(6) 0.0485(14) Uani 1 1 d . . . .
H30A H 0.283720 0.390635 0.232481 0.073 Uiso 1 1 calc GR . . .
H30B H 0.344193 0.354712 0.279939 0.073 Uiso 1 1 calc GR . . .
H30C H 0.311632 0.402635 0.367339 0.073 Uiso 1 1 calc GR . . .
C32 C 0.2338(3) 0.3328(3) 0.6971(5) 0.0471(14) Uani 1 1 d . . . .
H32A H 0.209368 0.332051 0.774971 0.056 Uiso 1 1 calc R . . .
H32B H 0.278015 0.321705 0.716982 0.056 Uiso 1 1 calc R . . .
C33 C 0.2338(3) 0.3948(3) 0.6483(7) 0.0575(16) Uani 1 1 d . . . .
H33A H 0.265238 0.398351 0.582182 0.086 Uiso 1 1 calc GR . . .
H33B H 0.244513 0.422059 0.715097 0.086 Uiso 1 1 calc GR . . .
H33C H 0.191669 0.404378 0.615951 0.086 Uiso 1 1 calc GR . . .
C18 C 0.6753(2) 0.1768(3) 0.0558(5) 0.0359(11) Uani 1 1 d . . . .
H18A H 0.682381 0.144576 0.114166 0.054 Uiso 1 1 calc GR . . .
H18B H 0.714634 0.199033 0.045127 0.054 Uiso 1 1 calc GR . . .
H18C H 0.661927 0.160617 -0.023861 0.054 Uiso 1 1 calc GR . . .
C17 C 0.6131(3) 0.2694(2) 0.0200(5) 0.0401(12) Uani 1 1 d . . . .
H17A H 0.600907 0.255145 -0.061886 0.060 Uiso 1 1 calc GR . . .
H17B H 0.652469 0.292131 0.013522 0.060 Uiso 1 1 calc GR . . .
H17C H 0.579407 0.294501 0.052981 0.060 Uiso 1 1 calc GR . . .
C14 C 0.4128(2) 0.1506(2) 0.0195(4) 0.0299(9) Uani 1 1 d . . . .
H14A H 0.423846 0.166280 -0.061875 0.045 Uiso 1 1 calc GR . . .
H14B H 0.374134 0.127012 0.013146 0.045 Uiso 1 1 calc GR . . .
H14C H 0.447607 0.126019 0.049885 0.045 Uiso 1 1 calc GR . . .
C13 C 0.3470(2) 0.2397(2) 0.0659(5) 0.0345(10) Uani 1 1 d . . . .
H13A H 0.338796 0.270172 0.127644 0.052 Uiso 1 1 calc GR . . .
H13B H 0.309031 0.215435 0.055430 0.052 Uiso 1 1 calc GR . . .
H13C H 0.358009 0.258141 -0.012832 0.052 Uiso 1 1 calc GR . . .
C26 C 0.3962(3) 0.4724(3) 0.7807(8) 0.0607(19) Uani 1 1 d . . . .
H26A H 0.415229 0.500878 0.837525 0.091 Uiso 1 1 calc GR . . .
H26B H 0.354000 0.486113 0.756099 0.091 Uiso 1 1 calc GR . . .
H26C H 0.423065 0.468543 0.707418 0.091 Uiso 1 1 calc GR . . .
C27 C 0.3432(3) 0.4157(3) 0.9499(7) 0.0622(19) Uani 1 1 d . . . .
H27A H 0.337214 0.376094 0.983450 0.093 Uiso 1 1 calc GR . . .
H27B H 0.302479 0.430714 0.919738 0.093 Uiso 1 1 calc GR . . .
H27C H 0.359299 0.441660 1.014770 0.093 Uiso 1 1 calc GR . . .
C23 C 0.6073(4) 0.4310(3) 0.9811(7) 0.075(3) Uani 1 1 d . . . .
H23A H 0.595978 0.472220 0.994583 0.113 Uiso 1 1 calc GR . . .
H23B H 0.647649 0.422438 1.022002 0.113 Uiso 1 1 calc GR . . .
H23C H 0.574049 0.405666 1.015361 0.113 Uiso 1 1 calc GR . . .
C22 C 0.6603(3) 0.4617(3) 0.7802(10) 0.080(3) Uani 1 1 d . . . .
H22A H 0.667603 0.449265 0.694934 0.119 Uiso 1 1 calc GR . . .
H22B H 0.700507 0.461487 0.825376 0.119 Uiso 1 1 calc GR . . .
H22C H 0.642461 0.501458 0.780806 0.119 Uiso 1 1 calc GR . . .
O1 O 0.4590(3) 0.4130(3) 0.2362(6) 0.097(2) Uani 1 1 d . . . .
C42 C 0.4609(4) 0.4029(3) 0.4565(7) 0.067(2) Uani 1 1 d . . . .
H42A H 0.489509 0.427026 0.506351 0.100 Uiso 1 1 calc GR . . .
H42B H 0.456031 0.364188 0.494914 0.100 Uiso 1 1 calc GR . . .
H42C H 0.419370 0.422070 0.451068 0.100 Uiso 1 1 calc GR . . .
C41 C 0.4885(4) 0.3956(3) 0.3269(8) 0.0599(19) Uani 1 1 d . . . .
C40 C 0.5504(4) 0.3664(3) 0.3199(8) 0.0661(19) Uani 1 1 d . . . .
H40A H 0.544634 0.323833 0.328147 0.099 Uiso 1 1 calc GR . . .
H40B H 0.577645 0.380647 0.386658 0.099 Uiso 1 1 calc GR . . .
H40C H 0.570218 0.375084 0.240295 0.099 Uiso 1 1 calc GR . . .
C37 C 0.2971(3) 0.2161(3) 0.6184(8) 0.0597(17) Uani 1 1 d . . . .
H37A H 0.329364 0.242063 0.656121 0.072 Uiso 0.5 1 calc R P A 1
H37B H 0.319205 0.185201 0.570665 0.072 Uiso 0.5 1 calc R P A 1
H37C H 0.310132 0.242456 0.686424 0.072 Uiso 0.5 1 calc R P B 2
H37D H 0.335850 0.206989 0.570582 0.072 Uiso 0.5 1 calc R P B 2
C38A C 0.2527(7) 0.1861(7) 0.7263(15) 0.0597(17) Uani 0.5 1 d . P C 1
H38A H 0.238007 0.216370 0.785234 0.072 Uiso 0.5 1 calc R P C 1
H38B H 0.215175 0.166931 0.689162 0.072 Uiso 0.5 1 calc R P C 1
C38 C 0.2744(8) 0.1574(8) 0.6786(13) 0.070(5) Uani 0.5 1 d . P C 2
H38C H 0.233819 0.143467 0.643278 0.084 Uiso 0.5 1 calc R P C 2
H38D H 0.306750 0.125993 0.672122 0.084 Uiso 0.5 1 calc R P C 2
C39A C 0.2930(7) 0.1417(7) 0.7907(13) 0.061(3) Uani 0.5 1 d . P C 1
H39A H 0.299510 0.107730 0.736699 0.092 Uiso 0.5 1 calc GR P C 1
H39B H 0.271908 0.129012 0.866663 0.092 Uiso 0.5 1 calc GR P C 1
H39C H 0.334157 0.159243 0.811100 0.092 Uiso 0.5 1 calc GR P C 1
C39 C 0.2670(8) 0.1788(8) 0.8071(14) 0.061(3) Uani 0.5 1 d . P C 2
H39D H 0.225978 0.198658 0.815620 0.092 Uiso 0.5 1 calc GR P C 2
H39E H 0.301182 0.206389 0.826452 0.092 Uiso 0.5 1 calc GR P C 2
H39F H 0.268780 0.145421 0.864112 0.092 Uiso 0.5 1 calc GR P C 2

loop_
_atom_site_aniso_label
_atom_site_aniso_U_11
_atom_site_aniso_U_22
_atom_site_aniso_U_33
_atom_site_aniso_U_23
_atom_site_aniso_U_13
_atom_site_aniso_U_12
Cd1 0.02238(12) 0.02091(12) 0.01842(12) -0.00007(14) 0.00118(16) -0.00092(9)
S1 0.0246(4) 0.0225(5) 0.0211(4) 0.0008(4) -0.0025(4) -0.0036(4)
S4 0.0206(4) 0.0277(5) 0.0189(4) 0.0006(4) 0.0008(4) 0.0035(3)
S6 0.0279(5) 0.0232(5) 0.0252(5) -0.0017(4) 0.0054(4) -0.0018(4)
S3 0.0226(4) 0.0282(5) 0.0204(4) -0.0023(4) 0.0005(4) 0.0059(4)
S2 0.0265(5) 0.0253(5) 0.0198(4) 0.0011(3) -0.0025(3) -0.0053(4)
S5 0.0264(5) 0.0247(5) 0.0381(6) -0.0042(4) 0.0059(4) -0.0036(4)
N1 0.0294(18) 0.0225(18) 0.0227(17) 0.0015(14) 0.0001(14) -0.0034(14)
C3 0.033(2) 0.023(2) 0.025(2) 0.0008(17) 0.0070(18) 0.0012(18)
C7 0.037(2) 0.023(2) 0.021(2) 0.0013(17) 0.0023(18) -0.0028(18)
C2 0.032(2) 0.023(2) 0.0205(18) 0.0023(17) 0.0002(17) 0.0000(16)
C24 0.046(3) 0.029(2) 0.027(2) -0.0058(19) 0.003(2) 0.005(2)
C6 0.032(2) 0.0200(19) 0.026(2) -0.0008(16) 0.0029(17) -0.0072(16)
N4 0.0248(18) 0.043(2) 0.042(3) 0.0123(19) -0.0070(16) -0.0038(17)
C20 0.041(3) 0.022(2) 0.049(3) -0.004(2) -0.006(2) -0.0054(19)
C5 0.034(2) 0.034(2) 0.030(2) -0.0011(19) 0.0002(18) 0.0001(18)
C25 0.042(3) 0.033(3) 0.041(3) -0.001(2) 0.007(2) 0.008(2)
C9 0.029(2) 0.031(2) 0.033(2) 0.0048(19) -0.0014(18) -0.0027(18)
C4 0.040(2) 0.026(2) 0.027(2) -0.0025(17) 0.0026(18) 0.0040(18)
C31 0.0256(19) 0.084(4) 0.036(2) 0.013(4) 0.003(3) -0.008(2)
C8 0.036(2) 0.031(2) 0.019(2) 0.0002(16) 0.0047(16) -0.0068(18)
C21 0.045(3) 0.032(3) 0.080(5) -0.008(3) -0.017(3) -0.006(2)
C1 0.0274(19) 0.024(2) 0.0143(18) -0.0017(14) 0.0021(14) -0.0014(15)
N3 0.037(2) 0.0250(19) 0.031(2) -0.0030(16) -0.0004(16) 0.0005(15)
C19 0.0258(19) 0.026(2) 0.021(2) 0.0005(15) -0.0002(15) -0.0005(15)
C28 0.0207(19) 0.038(2) 0.043(3) 0.001(2) 0.0053(19) 0.0022(17)
C34 0.043(3) 0.042(3) 0.058(4) 0.019(3) -0.018(3) -0.011(2)
C29 0.030(2) 0.042(3) 0.037(3) 0.008(2) 0.0073(19) 0.001(2)
C35 0.061(4) 0.046(3) 0.064(4) -0.001(3) -0.024(3) 0.003(3)
C36 0.091(6) 0.052(4) 0.095(6) -0.011(4) -0.048(5) 0.009(4)
C12 0.0282(17) 0.0257(17) 0.0236(17) 0.0008(19) -0.002(2) 0.0001(14)
N2 0.0258(17) 0.0247(18) 0.0216(18) -0.0014(13) 0.0021(13) 0.0000(13)
C16 0.0306(18) 0.036(2) 0.0239(17) -0.002(3) 0.004(2) -0.0083(15)
C10 0.0233(19) 0.0195(19) 0.023(2) 0.0004(14) 0.0019(15) -0.0035(14)
C11 0.0288(18) 0.0233(17) 0.022(2) 0.0012(15) 0.0008(16) 0.0004(14)
C15 0.0242(17) 0.0288(19) 0.022(2) -0.0014(16) 0.0023(16) -0.0016(14)
C30 0.052(3) 0.044(3) 0.050(3) 0.002(3) 0.013(3) -0.012(3)
C32 0.033(3) 0.079(4) 0.029(3) -0.001(3) 0.004(2) 0.007(3)
C33 0.050(3) 0.071(4) 0.052(3) -0.012(3) 0.008(3) 0.016(3)
C18 0.024(2) 0.054(3) 0.029(2) -0.008(2) 0.0057(17) -0.006(2)
C17 0.042(3) 0.041(3) 0.037(3) 0.006(2) 0.006(2) -0.013(2)
C14 0.033(2) 0.029(2) 0.028(2) -0.0054(18) 0.0007(17) -0.0066(18)
C13 0.031(2) 0.042(3) 0.031(2) 0.0043(18) -0.0027(17) 0.005(2)
C26 0.050(3) 0.046(3) 0.086(5) 0.027(3) 0.009(3) 0.015(3)
C27 0.063(4) 0.066(4) 0.059(4) 0.006(3) 0.027(3) 0.022(3)
C23 0.102(6) 0.048(4) 0.075(5) -0.020(4) -0.052(5) 0.015(4)
C22 0.053(4) 0.045(4) 0.141(8) 0.005(4) -0.017(5) -0.018(3)
O1 0.087(4) 0.130(6) 0.075(4) 0.029(4) -0.021(4) -0.013(4)
C42 0.087(5) 0.049(4) 0.064(4) -0.016(3) -0.026(4) 0.023(4)
C41 0.067(4) 0.047(4) 0.066(5) 0.011(3) -0.020(4) -0.012(3)
C40 0.072(5) 0.051(4) 0.075(5) 0.001(4) 0.011(4) -0.009(3)
C37 0.059(3) 0.059(3) 0.061(4) 0.023(3) -0.028(3) -0.004(3)
C38A 0.059(3) 0.059(3) 0.061(4) 0.023(3) -0.028(3) -0.004(3)
C38 0.073(9) 0.092(12) 0.045(7) -0.008(7) 0.003(7) 0.044(9)
C39A 0.062(6) 0.073(8) 0.049(5) 0.016(5) -0.004(5) 0.006(5)
C39 0.062(6) 0.073(8) 0.049(5) 0.016(5) -0.004(5) 0.006(5)

loop_
_atom_type_symbol
_atom_type_description
_atom_type_scat_dispersion_real
_atom_type_scat_dispersion_imag
_atom_type_scat_source
C C 0.0030 0.0020 'International Tables Vol C Tables 4.2.6.8 and 6.1.1.4'
H H 0.0000 0.0000 'International Tables Vol C Tables 4.2.6.8 and 6.1.1.4'
Cd Cd -0.8050 1.2290 'International Tables Vol C Tables 4.2.6.8 and 6.1.1.4'
N N 0.0070 0.0030 'International Tables Vol C Tables 4.2.6.8 and 6.1.1.4'
O O 0.0120 0.0060 'International Tables Vol C Tables 4.2.6.8 and 6.1.1.4'
S S 0.1240 0.1240 'International Tables Vol C Tables 4.2.6.8 and 6.1.1.4'

loop_
_geom_angle_atom_site_label_1
_geom_angle_atom_site_label_2
_geom_angle_atom_site_label_3
_geom_angle
S1 Cd1 S4 100.15(3)
S1 Cd1 S6 98.16(4)
S1 Cd1 S3 160.19(3)
S1 Cd1 S5 100.47(4)
S4 Cd1 S5 97.38(3)
S6 Cd1 S4 157.51(3)
S6 Cd1 S5 66.38(3)
S3 Cd1 S4 66.59(3)
S3 Cd1 S6 98.51(4)
S3 Cd1 S5 95.97(4)
S2 Cd1 S1 67.49(3)
S2 Cd1 S4 98.80(3)
S2 Cd1 S6 100.20(4)
S2 Cd1 S3 98.99(3)
S2 Cd1 S5 161.31(4)
C1 S1 Cd1 86.86(15)
C10 S4 Cd1 87.14(15)
C19 S6 Cd1 87.89(15)
C10 S3 Cd1 87.81(16)
C1 S2 Cd1 86.87(15)
C19 S5 Cd1 87.01(16)
C6 N1 C2 117.5(4)
C1 N1 C2 121.5(4)
C1 N1 C6 121.1(4)
C5 C3 C2 109.3(4)
C4 C3 C2 111.6(4)
C4 C3 C5 110.4(4)
C6 C7 C9 109.0(4)
C8 C7 C6 112.1(4)
C8 C7 C9 110.5(4)
N1 C2 C3 113.6(4)
N3 C24 C25 115.1(4)
N1 C6 C7 114.1(4)
C31 N4 C34 106.6(4)
C31 N4 C37 110.5(6)
C28 N4 C31 110.6(4)
C28 N4 C34 110.4(4)
C28 N4 C37 107.5(4)
C37 N4 C34 111.3(4)
N3 C20 C21 116.2(5)
C26 C25 C24 112.8(5)
C26 C25 C27 111.4(5)
C27 C25 C24 107.8(5)
N4 C31 C32 116.0(4)
C23 C21 C20 111.6(6)
C22 C21 C20 108.0(6)
C22 C21 C23 112.2(6)
S1 C1 S2 118.8(2)
N1 C1 S1 120.7(3)
N1 C1 S2 120.6(3)
C20 N3 C24 117.9(4)
C19 N3 C24 121.0(4)
C19 N3 C20 121.1(4)
S6 C19 S5 118.7(3)
N3 C19 S6 121.0(3)
N3 C19 S5 120.3(3)
N4 C28 C29 115.2(4)
N4 C34 C35 113.6(5)
C30 C29 C28 109.8(5)
C36 C35 C34 110.3(6)
C14 C12 C11 111.3(4)
C13 C12 C11 109.2(3)
C13 C12 C14 110.9(4)
C10 N2 C11 121.0(4)
C10 N2 C15 121.7(4)
C15 N2 C11 117.2(4)
C18 C16 C15 107.8(4)
C17 C16 C15 111.9(4)
C17 C16 C18 110.9(5)
S4 C10 S3 118.5(3)
N2 C10 S4 120.8(3)
N2 C10 S3 120.8(3)
N2 C11 C12 113.3(3)
N2 C15 C16 114.2(3)
C33 C32 C31 115.6(5)
O1 C41 C42 120.6(8)
O1 C41 C40 123.6(9)
C40 C41 C42 115.8(6)
N4 C37 C38A 107.7(6)
N4 C37 C38 121.2(7)
C39A C38A C37 106.8(12)
C39 C38 C37 98.2(13)

loop_
_geom_bond_atom_site_label_1
_geom_bond_atom_site_label_2
_geom_bond_distance
Cd1 S1 2.6731(11)
Cd1 S4 2.7115(11)
Cd1 S6 2.7003(11)
Cd1 S3 2.6881(12)
Cd1 S2 2.6713(11)
Cd1 S5 2.7184(12)
S1 C1 1.724(4)
S4 C10 1.723(4)
S6 C19 1.716(4)
S3 C10 1.727(4)
S2 C1 1.726(4)
S5 C19 1.731(4)
N1 C2 1.483(6)
N1 C6 1.476(5)
N1 C1 1.339(6)
C3 C2 1.532(6)
C3 C5 1.524(7)
C3 C4 1.524(7)
C7 C6 1.524(7)
C7 C9 1.532(7)
C7 C8 1.516(7)
C24 C25 1.535(7)
C24 N3 1.471(6)
N4 C31 1.515(8)
N4 C28 1.510(6)
N4 C34 1.528(7)
N4 C37 1.523(7)
C20 C21 1.538(8)
C20 N3 1.466(6)
C25 C26 1.513(8)
C25 C27 1.524(8)
C31 C32 1.543(10)
C21 C23 1.536(11)
C21 C22 1.533(10)
N3 C19 1.343(6)
C28 C29 1.534(7)
C34 C35 1.558(10)
C29 C30 1.509(7)
C35 C36 1.505(9)
C12 C11 1.538(5)
C12 C14 1.523(7)
C12 C13 1.522(6)
N2 C10 1.336(6)
N2 C11 1.476(5)
N2 C15 1.472(5)
C16 C15 1.535(5)
C16 C18 1.532(6)
C16 C17 1.520(7)
C32 C33 1.508(10)
O1 C41 1.229(9)
C42 C41 1.530(12)
C41 C40 1.468(11)
C37 C38A 1.647(18)
C37 C38 1.563(19)
C38A C39A 1.494(18)
C38 C39 1.49(2)
